data_1543822
loop_
_publ_author_name
'Zhou, Shuguang'
'Wang, Jinhu'
'Zhang, Feifei'
'Song, Chao'
'Zhu, Jin'

_publ_section_title
;
 A Versatile, Traceless C-H Activation-Based Approach for the Synthesis of
 Heterocycles.
;
_journal_issue 10
_journal_name_full 'Organic letters'
_journal_page_first 2427
_journal_page_last 2430
_journal_paper_doi 10.1021/acs.orglett.6b00949
_journal_volume 18
_journal_year 2016
_chemical_formula_sum 'C16 H15 N'
_chemical_formula_weight 221.29
_chemical_name_systematic
; 
 ? 
;
_space_group_IT_number 14
_symmetry_cell_setting monoclinic
_symmetry_space_group_name_Hall '-P 2yn'
_symmetry_space_group_name_H-M 'P 1 21/n 1'
_atom_sites_solution_hydrogens geom
_atom_sites_solution_primary direct
_atom_sites_solution_secondary difmap
_audit_creation_method SHELXL-97
_cell_angle_alpha 90.00
_cell_angle_beta 90.03(3)
_cell_angle_gamma 90.00
_cell_formula_units_Z 4
_cell_length_a 12.080(2)
_cell_length_b 8.2760(17)
_cell_length_c 12.564(3)
_cell_measurement_reflns_used 25
_cell_measurement_temperature 293(2)
_cell_measurement_theta_max 13
_cell_measurement_theta_min 9
_cell_volume 1256.1(4)
_computing_structure_refinement 'SHELXL-97 (Sheldrick, 1997)'
_computing_structure_solution 'SHELXS-97 (Sheldrick, 1990)'
_diffrn_ambient_temperature 293(2)
_diffrn_measured_fraction_theta_full 0.994
_diffrn_measured_fraction_theta_max 0.994
_diffrn_measurement_device_type 'Nonius CAD4'
_diffrn_measurement_method \w/2\q
_diffrn_radiation_monochromator graphite
_diffrn_radiation_source 'fine-focus sealed tube'
_diffrn_radiation_type MoK\a
_diffrn_radiation_wavelength 0.71073
_diffrn_reflns_av_R_equivalents 0.0566
_diffrn_reflns_av_sigmaI/netI 0.0657
_diffrn_reflns_limit_h_max 0
_diffrn_reflns_limit_h_min -14
_diffrn_reflns_limit_k_max 9
_diffrn_reflns_limit_k_min 0
_diffrn_reflns_limit_l_max 15
_diffrn_reflns_limit_l_min -15
_diffrn_reflns_number 2409
_diffrn_reflns_theta_full 25.39
_diffrn_reflns_theta_max 25.39
_diffrn_reflns_theta_min 2.34
_diffrn_standards_decay_% 1
_diffrn_standards_interval_count 200
_diffrn_standards_interval_time 2h
_diffrn_standards_number 3
_exptl_absorpt_coefficient_mu 0.068
_exptl_absorpt_correction_T_max 0.9933
_exptl_absorpt_correction_T_min 0.9799
_exptl_absorpt_correction_type none
_exptl_crystal_density_diffrn 1.170
_exptl_crystal_density_method 'not measured'
_exptl_crystal_description block
_exptl_crystal_F_000 472
_exptl_crystal_size_max 0.30
_exptl_crystal_size_mid 0.20
_exptl_crystal_size_min 0.10
_refine_diff_density_max 0.163
_refine_diff_density_min -0.176
_refine_diff_density_rms 0.039
_refine_ls_extinction_coef 0.017(5)
_refine_ls_extinction_expression Fc^*^=kFc[1+0.001xFc^2^\l^3^/sin(2\q)]^-1/4^
_refine_ls_extinction_method SHELXL
_refine_ls_goodness_of_fit_ref 1.003
_refine_ls_hydrogen_treatment constr
_refine_ls_matrix_type full
_refine_ls_number_parameters 155
_refine_ls_number_reflns 2296
_refine_ls_number_restraints 2
_refine_ls_restrained_S_all 1.006
_refine_ls_R_factor_all 0.1544
_refine_ls_R_factor_gt 0.0714
_refine_ls_shift/su_max 0.000
_refine_ls_shift/su_mean 0.000
_refine_ls_structure_factor_coef Fsqd
_refine_ls_weighting_details 'calc w=1/[\s^2^(Fo^2^)+(0.1000P)^2^+0.2400P] where P=(Fo^2^+2Fc^2^)/3'
_refine_ls_weighting_scheme calc
_refine_ls_wR_factor_gt 0.1755
_refine_ls_wR_factor_ref 0.2253
_reflns_number_gt 1134
_reflns_number_total 2296
_reflns_threshold_expression >2sigma(I)
_cod_data_source_file ol6b00949_si_006.cif
_cod_data_source_block b
_cod_depositor_comments
;
The following automatic conversions were performed:

'_symmetry_cell_setting' value 'Monoclinic' changed to 'monoclinic'
according to
/usr/data/users/saulius/crontab/automatic-downloads/current/ACS/lib/dictionaries/cif_core.dic
dictionary named 'cif_core.dic' version 2.4.2 from 2011-04-26.

Automatic conversion script
Id: cif_fix_values 4268 2015-11-12 08:31:59Z antanas 
;
_cod_original_sg_symbol_H-M P21/N
_cod_database_code 1543822

loop_
_symmetry_equiv_pos_as_xyz
'x, y, z'
'-x+1/2, y+1/2, -z+1/2'
'-x, -y, -z'
'x-1/2, -y-1/2, z-1/2'

loop_
_atom_site_label
_atom_site_type_symbol
_atom_site_fract_x
_atom_site_fract_y
_atom_site_fract_z
_atom_site_U_iso_or_equiv
_atom_site_adp_type
_atom_site_occupancy
_atom_site_symmetry_multiplicity
_atom_site_calc_flag
_atom_site_refinement_flags
C1 C 0.4591(3) 0.3252(5) 1.1393(3) 0.0775(12) Uani 1 1 d .
H1A H 0.5159 0.3827 1.1069 0.093 Uiso 1 1 calc R
C2 C 0.4627(4) 0.2959(5) 1.2483(3) 0.0900(14) Uani 1 1 d .
H2A H 0.5215 0.3351 1.2885 0.108 Uiso 1 1 calc R
C3 C 0.3807(4) 0.2102(6) 1.2964(3) 0.0892(14) Uani 1 1 d .
H3A H 0.3844 0.1887 1.3689 0.107 Uiso 1 1 calc R
C4 C 0.2926(4) 0.1558(5) 1.2378(3) 0.0784(12) Uani 1 1 d .
H4A H 0.2357 0.0994 1.2710 0.094 Uiso 1 1 calc R
C5 C 0.2880(3) 0.1838(4) 1.1307(3) 0.0656(10) Uani 1 1 d .
H5A H 0.2282 0.1452 1.0917 0.079 Uiso 1 1 calc R
C6 C 0.3714(3) 0.2694(4) 1.0791(3) 0.0567(9) Uani 1 1 d .
C7 C 0.3686(3) 0.2969(4) 0.9634(3) 0.0569(9) Uani 1 1 d .
C8 C 0.2834(3) 0.3608(4) 0.9062(3) 0.0538(9) Uani 1 1 d U
C9 C 0.3161(3) 0.3655(4) 0.7981(3) 0.0669(10) Uani 1 1 d U
C10 C 0.2642(4) 0.4206(5) 0.7061(4) 0.0915(14) Uani 1 1 d .
H10A H 0.1937 0.4655 0.7089 0.110 Uiso 1 1 calc R
C11 C 0.3203(5) 0.4071(6) 0.6104(4) 0.1007(16) Uani 1 1 d .
H11A H 0.2865 0.4428 0.5481 0.121 Uiso 1 1 calc R
C12 C 0.4257(5) 0.3414(6) 0.6056(4) 0.0960(15) Uani 1 1 d .
H12A H 0.4617 0.3354 0.5402 0.115 Uiso 1 1 calc R
C13 C 0.4778(4) 0.2856(5) 0.6942(3) 0.0801(12) Uani 1 1 d .
H13A H 0.5481 0.2401 0.6900 0.096 Uiso 1 1 calc R
C14 C 0.4231(3) 0.2984(4) 0.7918(3) 0.0613(10) Uani 1 1 d .
N1 N 0.4552(3) 0.2575(4) 0.8943(2) 0.0718(9) Uani 1 1 d .
C15 C 0.1778(3) 0.4274(6) 0.9472(3) 0.1006(15) Uani 1 1 d U
H15A H 0.1737 0.4104 1.0227 0.151 Uiso 1 1 calc R
H15B H 0.1168 0.3739 0.9131 0.151 Uiso 1 1 calc R
H15C H 0.1745 0.5411 0.9324 0.151 Uiso 1 1 calc R
C16 C 0.5612(3) 0.1831(6) 0.9214(4) 0.0971(15) Uani 1 1 d .
H16A H 0.5652 0.1667 0.9969 0.146 Uiso 1 1 calc R
H16B H 0.6205 0.2527 0.8993 0.146 Uiso 1 1 calc R
H16C H 0.5676 0.0810 0.8857 0.146 Uiso 1 1 calc R

loop_
_atom_site_aniso_label
_atom_site_aniso_U_11
_atom_site_aniso_U_22
_atom_site_aniso_U_33
_atom_site_aniso_U_23
_atom_site_aniso_U_13
_atom_site_aniso_U_12
C1 0.087(3) 0.071(3) 0.075(3) 0.010(2) -0.008(2) -0.018(2)
C2 0.122(4) 0.081(3) 0.067(3) 0.007(2) -0.024(3) -0.024(3)
C3 0.123(4) 0.086(3) 0.059(2) 0.007(2) -0.001(3) -0.003(3)
C4 0.093(3) 0.077(3) 0.065(3) -0.003(2) 0.020(2) -0.006(2)
C5 0.068(2) 0.069(3) 0.060(2) -0.0119(19) 0.0126(18) -0.002(2)
C6 0.063(2) 0.047(2) 0.060(2) -0.0032(17) -0.0012(18) 0.0043(17)
C7 0.060(2) 0.051(2) 0.059(2) -0.0016(17) 0.0055(17) 0.0019(18)
C8 0.055(2) 0.051(2) 0.0549(19) -0.0015(16) -0.0021(16) 0.0078(16)
C9 0.073(3) 0.059(2) 0.069(2) 0.0021(18) -0.0098(19) -0.002(2)
C10 0.105(3) 0.086(3) 0.084(3) 0.006(3) -0.027(3) 0.000(3)
C11 0.139(4) 0.094(4) 0.069(3) 0.017(3) -0.032(3) -0.024(3)
C12 0.131(4) 0.093(4) 0.064(3) 0.002(2) 0.003(3) -0.035(3)
C13 0.094(3) 0.081(3) 0.065(3) -0.002(2) 0.013(2) -0.015(2)
C14 0.071(2) 0.059(2) 0.054(2) 0.0051(18) 0.0001(18) -0.0090(19)
N1 0.071(2) 0.075(2) 0.069(2) 0.0074(16) 0.0055(16) 0.0022(17)
C15 0.093(3) 0.111(4) 0.098(3) -0.004(3) -0.002(2) 0.038(3)
C16 0.071(3) 0.123(4) 0.098(3) 0.030(3) 0.014(2) 0.035(3)

loop_
_atom_type_symbol
_atom_type_description
_atom_type_scat_dispersion_real
_atom_type_scat_dispersion_imag
_atom_type_scat_source
C C 0.0033 0.0016 'International Tables Vol C Tables 4.2.6.8 and 6.1.1.4'
H H 0.0000 0.0000 'International Tables Vol C Tables 4.2.6.8 and 6.1.1.4'
N N 0.0061 0.0033 'International Tables Vol C Tables 4.2.6.8 and 6.1.1.4'

loop_
_geom_angle_atom_site_label_1
_geom_angle_atom_site_label_2
_geom_angle_atom_site_label_3
_geom_angle
C6 C1 C2 120.3(4)
C6 C1 H1A 119.9
C2 C1 H1A 119.9
C3 C2 C1 120.4(4)
C3 C2 H2A 119.8
C1 C2 H2A 119.8
C2 C3 C4 119.9(4)
C2 C3 H3A 120.0
C4 C3 H3A 120.0
C5 C4 C3 120.3(4)
C5 C4 H4A 119.9
C3 C4 H4A 119.9
C4 C5 C6 121.1(4)
C4 C5 H5A 119.5
C6 C5 H5A 119.5
C1 C6 C5 118.0(3)
C1 C6 C7 120.4(3)
C5 C6 C7 121.5(3)
C8 C7 N1 109.2(3)
C8 C7 C6 126.7(3)
N1 C7 C6 124.1(3)
C7 C8 C9 107.8(3)
C7 C8 C15 127.7(3)
C9 C8 C15 124.3(3)
C10 C9 C14 119.7(4)
C10 C9 C8 132.9(4)
C14 C9 C8 107.4(3)
C11 C10 C9 118.3(4)
C11 C10 H10A 120.8
C9 C10 H10A 120.8
C10 C11 C12 121.3(4)
C10 C11 H11A 119.4
C12 C11 H11A 119.4
C13 C12 C11 121.5(4)
C13 C12 H12A 119.3
C11 C12 H12A 119.3
C12 C13 C14 118.3(4)
C12 C13 H13A 120.8
C14 C13 H13A 120.8
N1 C14 C13 131.6(4)
N1 C14 C9 107.5(3)
C13 C14 C9 120.9(4)
C14 N1 C7 108.1(3)
C14 N1 C16 124.3(3)
C7 N1 C16 127.5(3)
C8 C15 H15A 109.5
C8 C15 H15B 109.5
H15A C15 H15B 109.5
C8 C15 H15C 109.5
H15A C15 H15C 109.5
H15B C15 H15C 109.5
N1 C16 H16A 109.5
N1 C16 H16B 109.5
H16A C16 H16B 109.5
N1 C16 H16C 109.5
H16A C16 H16C 109.5
H16B C16 H16C 109.5

loop_
_geom_bond_atom_site_label_1
_geom_bond_atom_site_label_2
_geom_bond_distance
C1 C6 1.381(5)
C1 C2 1.391(5)
C1 H1A 0.9300
C2 C3 1.360(5)
C2 H2A 0.9300
C3 C4 1.370(5)
C3 H3A 0.9300
C4 C5 1.366(5)
C4 H4A 0.9300
C5 C6 1.392(5)
C5 H5A 0.9300
C6 C7 1.471(5)
C7 C8 1.362(4)
C7 N1 1.399(4)
C8 C9 1.416(5)
C8 C15 1.482(5)
C9 C10 1.391(5)
C9 C14 1.409(5)
C10 C11 1.385(6)
C10 H10A 0.9300
C11 C12 1.387(6)
C11 H11A 0.9300
C12 C13 1.360(6)
C12 H12A 0.9300
C13 C14 1.397(5)
C13 H13A 0.9300
C14 N1 1.386(4)
N1 C16 1.461(5)
C15 H15A 0.9600
C15 H15B 0.9600
C15 H15C 0.9600
C16 H16A 0.9600
C16 H16B 0.9600
C16 H16C 0.9600

loop_
_geom_torsion_atom_site_label_1
_geom_torsion_atom_site_label_2
_geom_torsion_atom_site_label_3
_geom_torsion_atom_site_label_4
_geom_torsion
C6 C1 C2 C3 0.8(7)
C1 C2 C3 C4 -1.6(7)
C2 C3 C4 C5 1.5(7)
C3 C4 C5 C6 -0.7(6)
C2 C1 C6 C5 0.0(6)
C2 C1 C6 C7 -178.5(4)
C4 C5 C6 C1 0.0(5)
C4 C5 C6 C7 178.5(3)
C1 C6 C7 C8 -129.0(4)
C5 C6 C7 C8 52.5(5)
C1 C6 C7 N1 52.0(5)
C5 C6 C7 N1 -126.5(4)
N1 C7 C8 C9 -1.0(4)
C6 C7 C8 C9 180.0(3)
N1 C7 C8 C15 -176.3(4)
C6 C7 C8 C15 4.6(6)
C7 C8 C9 C10 -178.5(4)
C15 C8 C9 C10 -3.0(7)
C7 C8 C9 C14 1.4(4)
C15 C8 C9 C14 176.9(3)
C14 C9 C10 C11 0.2(6)
C8 C9 C10 C11 -179.9(4)
C9 C10 C11 C12 -0.4(7)
C10 C11 C12 C13 0.9(7)
C11 C12 C13 C14 -1.1(7)
C12 C13 C14 N1 -177.9(4)
C12 C13 C14 C9 0.8(6)
C10 C9 C14 N1 178.6(3)
C8 C9 C14 N1 -1.3(4)
C10 C9 C14 C13 -0.4(6)
C8 C9 C14 C13 179.7(3)
C13 C14 N1 C7 179.6(4)
C9 C14 N1 C7 0.7(4)
C13 C14 N1 C16 -1.7(6)
C9 C14 N1 C16 179.5(4)
C8 C7 N1 C14 0.1(4)
C6 C7 N1 C14 179.3(3)
C8 C7 N1 C16 -178.6(4)
C6 C7 N1 C16 0.5(6)
